data_4302641
loop_
_publ_author_name
'Philippe F. Weck'
'Eunja Kim'
'Fr\'ed\'eric Poineau'
'Efrain E. Rodriguez'
'Alfred P. Sattelberger'
'Kenneth R. Czerwinski'

_publ_section_title
;
Technetium(IV) Halides Predicted from First-Principles
;
_journal_name_full 'Inorganic Chemistry'
_journal_page_first 6555
_journal_page_last 6558
_journal_paper_doi 10.1021/ic900476m
_journal_volume 48
_journal_year 2009
_space_group_IT_number 61
_symmetry_cell_setting orthorhombic
_symmetry_Int_Tables_number 61
_symmetry_space_group_name_Hall '-P 2ac 2ab'
_symmetry_space_group_name_H-M 'P b c a'
_audit_creation_date 2009-02-24
_audit_creation_method 'Materials Studio'
_cell_angle_alpha 90.0000
_cell_angle_beta 90.0000
_cell_angle_gamma 90.0000
_cell_length_a 12.8204
_cell_length_b 15.2492
_cell_length_c 6.5327
_cell_volume 1277.148
_cod_data_source_file ic900476m_si_001_3.cif
_cod_data_source_block TcBr4
_cod_database_code 4302641

loop_
_symmetry_equiv_pos_as_xyz
x,y,z
-x+1/2,-y,z+1/2
-x,y+1/2,-z+1/2
x+1/2,-y+1/2,-z
-x,-y,-z
x+1/2,y,-z+1/2
x,-y+1/2,z+1/2
-x+1/2,y+1/2,z

loop_
_atom_site_label
_atom_site_type_symbol
_atom_site_fract_x
_atom_site_fract_y
_atom_site_fract_z
_atom_site_U_iso_or_equiv
_atom_site_adp_type
_atom_site_occupancy
Tc1 Tc 1.12507 0.17749 0.90853 0.00000 Uiso 1.00
Br9 Br 1.22989 0.30348 1.08493 0.00000 Uiso 1.00
Br10 Br 1.02022 0.19732 1.23141 0.00000 Uiso 1.00
Br11 Br 1.24717 0.07048 1.03865 0.00000 Uiso 1.00
Br12 Br 1.00315 0.06969 0.78348 0.00000 Uiso 1.00

loop_
_geom_bond_atom_site_label_1
_geom_bond_atom_site_label_2
_geom_bond_distance
_geom_bond_site_symmetry_2
Tc1 Br9 2.612 .
Tc1 Br10 2.519 .
Tc1 Br11 2.416 .
Tc1 Br12 2.411 .
Tc1 Br9 2.522 7_554
Tc1 Br10 2.606 7_554
Br9 Tc1 2.522 7
Br10 Tc1 2.606 7
